data_4087584
loop_
_publ_author_name
'Parker, Kyle D. J.'
'Nied, Dominik'
'Fryzuk, Michael D.'

_publ_section_title
;
 Hydrogenolysis of Tantalum Hydrocarbyl Complexes: Intermediates on the
 Road to a Dinuclear Tantalum Tetrahydride Derivative
;
_journal_issue 14
_journal_name_full Organometallics
_journal_page_first 3546
_journal_paper_doi 10.1021/acs.organomet.5b00344
_journal_volume 34
_journal_year 2015
_chemical_formula_moiety 'C51 H56 N2 P Ta, C6 H6'
_chemical_formula_sum 'C57 H62 N2 P Ta'
_chemical_formula_weight 987.00
_space_group_crystal_system triclinic
_space_group_IT_number 2
_space_group_name_Hall '-P 1'
_space_group_name_H-M_alt 'P -1'
_atom_sites_solution_hydrogens geom
_atom_sites_solution_primary direct
_audit_creation_date 2015-04-22
_audit_creation_method
;
Olex2 1.2
(compiled 2015.01.26 svn.r3150 for OlexSys, GUI svn.r4998)
;
_cell_angle_alpha 82.5839(8)
_cell_angle_beta 89.1893(8)
_cell_angle_gamma 77.0839(8)
_cell_formula_units_Z 2
_cell_length_a 11.4235(2)
_cell_length_b 12.6093(2)
_cell_length_c 18.0686(3)
_cell_measurement_temperature 100(2)
_cell_measurement_theta_max 24.95
_cell_measurement_theta_min 1.67
_cell_volume 2515.28(7)
_computing_molecular_graphics 'Olex2 (Dolomanov et al., 2009)'
_computing_publication_material 'Olex2 (Dolomanov et al., 2009)'
_computing_structure_refinement 'XL (Sheldrick, 2008)'
_computing_structure_solution 'SIR97 (Burla et al., 2007)'
_diffrn_ambient_temperature 100.15
_diffrn_measured_fraction_theta_full 0.986
_diffrn_measured_fraction_theta_max 0.986
_diffrn_radiation_type MoK\a
_diffrn_radiation_wavelength 0.71069
_diffrn_reflns_av_R_equivalents 0.0332
_diffrn_reflns_av_unetI/netI 0.0341
_diffrn_reflns_Laue_measured_fraction_full 0.986
_diffrn_reflns_Laue_measured_fraction_max 0.986
_diffrn_reflns_limit_h_max 13
_diffrn_reflns_limit_h_min -13
_diffrn_reflns_limit_k_max 12
_diffrn_reflns_limit_k_min -14
_diffrn_reflns_limit_l_max 17
_diffrn_reflns_limit_l_min -21
_diffrn_reflns_number 31085
_diffrn_reflns_point_group_measured_fraction_full 0.986
_diffrn_reflns_point_group_measured_fraction_max 0.986
_diffrn_reflns_theta_full 24.950
_diffrn_reflns_theta_max 24.950
_diffrn_reflns_theta_min 1.671
_exptl_absorpt_coefficient_mu 2.254
_exptl_absorpt_correction_T_max 0.5701
_exptl_absorpt_correction_T_min 0.4231
_exptl_absorpt_correction_type multi-scan
_exptl_crystal_density_diffrn 1.303
_exptl_crystal_description prism
_exptl_crystal_F_000 1012
_exptl_crystal_size_max 0.40
_exptl_crystal_size_mid 0.35
_exptl_crystal_size_min 0.25
_refine_diff_density_max 1.777
_refine_diff_density_min -1.806
_refine_diff_density_rms 0.077
_refine_ls_extinction_method none
_refine_ls_goodness_of_fit_ref 1.089
_refine_ls_hydrogen_treatment constr
_refine_ls_matrix_type full
_refine_ls_number_parameters 746
_refine_ls_number_reflns 8690
_refine_ls_number_restraints 835
_refine_ls_restrained_S_all 1.051
_refine_ls_R_factor_all 0.0424
_refine_ls_R_factor_gt 0.0310
_refine_ls_shift/su_max 0.002
_refine_ls_shift/su_mean 0.000
_refine_ls_structure_factor_coef Fsqd
_refine_ls_weighting_details 'w=1/[\s^2^(Fo^2^)+(0.0148P)^2^+4.3834P] where P=(Fo^2^+2Fc^2^)/3'
_refine_ls_weighting_scheme calc
_refine_ls_wR_factor_gt 0.0632
_refine_ls_wR_factor_ref 0.0672
_reflns_Friedel_coverage 0.000
_reflns_number_gt 7433
_reflns_number_total 8690
_reflns_threshold_expression 'I > 2\s(I)'
_cod_data_source_file om5b00344_si_002.cif
_cod_data_source_block mf868_0m
_cod_original_cell_volume 2515.26(11)
_cod_database_code 4087584
_shelx_space_group_comment
;
The symmetry employed for this shelxl refinement is uniquely defined
by the following loop, which should always be used as a source of
symmetry information in preference to the above space-group names.
They are only intended as comments.
;
_olex2_refinement_description
;
1. Fixed Uiso
 At 1.2 times of:
  All C(H) groups, All C(H,H) groups
 At 1.5 times of:
  All C(H,H,H) groups
2. Restrained distances
 C20-C15 \\sim C20A-C15A
 with sigma of 0.02
3. Uiso/Uaniso restraints and constraints
Uanis(C14) \\sim Ueq, Uanis(C15) \\sim Ueq, Uanis(C16) \\sim Ueq, Uanis(C17)
\\sim Ueq, Uanis(C18) \\sim Ueq, Uanis(C19) \\sim Ueq, Uanis(C20) \\sim Ueq,
Uanis(C21) \\sim Ueq, Uanis(C22) \\sim Ueq: with sigma of 0.1 and sigma for
terminal atoms of 0.2
Uanis(P01A) = Uanis(P01)
4. Rigid body (RIGU) restrains
 All non-hydrogen atoms
 with sigma for 1-2 distances of 0.004 and sigma for 1-3 distances of 0.004
5. Others
 Sof(C46)=Sof(C47)=Sof(H47)=Sof(C48)=Sof(H48)=Sof(C49)=Sof(H49)=Sof(C50)=
 Sof(H50)=Sof(C51)=Sof(H51)=1-FVAR(1)
 Sof(C46B)=Sof(C47B)=Sof(H47B)=Sof(C48B)=Sof(H48B)=Sof(C49B)=Sof(H49B)=
 Sof(C50B)=Sof(H50B)=Sof(C51B)=Sof(H51B)=FVAR(1)
 Sof(P01A)=Sof(N02A)=Sof(C07A)=Sof(C08A)=Sof(H08A)=Sof(C09A)=Sof(C10A)=
 Sof(H10A)=Sof(C11A)=Sof(H11A)=Sof(C12A)=Sof(C13A)=Sof(H13D)=Sof(H13E)=
 Sof(H13F)=Sof(C14A)=Sof(C15A)=Sof(C16A)=Sof(H16A)=Sof(C17A)=Sof(C18A)=
 Sof(H18A)=Sof(C19A)=Sof(C20A)=Sof(H20D)=Sof(H20E)=Sof(H20F)=Sof(C21A)=
 Sof(H21D)=Sof(H21E)=Sof(H21F)=Sof(C22A)=Sof(H22D)=Sof(H22E)=Sof(H22F)=1-FVAR(2)
 Sof(P01)=Sof(N02)=Sof(C07)=Sof(C08)=Sof(H08)=Sof(C09)=Sof(C10)=Sof(H10)=
 Sof(C11)=Sof(H11)=Sof(C12)=Sof(C13)=Sof(H13A)=Sof(H13B)=Sof(H13C)=Sof(C14)=
 Sof(C15)=Sof(C16)=Sof(H16)=Sof(C17)=Sof(C18)=Sof(H18)=Sof(C19)=Sof(C20)=
 Sof(H20A)=Sof(H20B)=Sof(H20C)=Sof(C21)=Sof(H21A)=Sof(H21B)=Sof(H21C)=Sof(C22)=
 Sof(H22A)=Sof(H22B)=Sof(H22C)=FVAR(2)
6.a Secondary CH2 refined with riding coordinates:
 C40(H40A,H40B), C43(H43A,H43B), C45(H45A,H45B)
6.b Me refined with riding coordinates:
 C29(H29A,H29B,H29C), C30(H30A,H30B,H30C), C31(H31A,H31B,H31C), C38(H38A,H38B,
 H38C), C39(H39A,H39B,H39C), C44(H44A,H44B,H44C)
6.c Aromatic/amide H refined with riding coordinates:
 C02(H02), C03(H03), C04(H04), C05(H05), C06(H06), C25(H25), C27(H27),
 C33(H33), C34(H34), C36(H36), C08(H08), C10(H10), C11(H11), C16(H16), C18(H18),
  C47(H47), C48(H48), C49(H49), C50(H50), C51(H51), C08A(H08A), C10A(H10A),
 C11A(H11A), C16A(H16A), C18A(H18A), C47B(H47B), C48B(H48B), C49B(H49B),
 C50B(H50B), C51B(H51B), C0AA(H0AA), C1AA(H1AA), C2(H2), C2AA(H2AA), C5(H5),
 C6(H6)
6.d Fitted hexagon refined as free rotating group:
 C46(C47,C48,C49,C50,C51), C46B(C47B,C48B,C49B,C50B,C51B)
6.e Idealised Me refined as rotating group:
 C13(H13A,H13B,H13C), C20(H20A,H20B,H20C), C21(H21A,H21B,H21C), C22(H22A,H22B,
 H22C), C13A(H13D,H13E,H13F), C20A(H20D,H20E,H20F), C21A(H21D,H21E,H21F),
 C22A(H22D,H22E,H22F)
;
_shelx_shelxl_version_number 2014/7
_olex2_submission_special_instructions 'No special instructions were received'

loop_
_space_group_symop_operation_xyz
'x, y, z'
'-x, -y, -z'

loop_
_atom_site_label
_atom_site_type_symbol
_atom_site_fract_x
_atom_site_fract_y
_atom_site_fract_z
_atom_site_U_iso_or_equiv
_atom_site_adp_type
_atom_site_occupancy
_atom_site_site_symmetry_order
_atom_site_calc_flag
_atom_site_refinement_flags_posn
_atom_site_refinement_flags_adp
_atom_site_refinement_flags_occupancy
_atom_site_disorder_assembly
_atom_site_disorder_group
Ta1 Ta 0.27671(2) 0.24367(2) 0.75669(2) 0.03981(7) Uani 1 1 d . U . . .
P01 P 0.2270(5) 0.2057(5) 0.8964(3) 0.0309(8) Uani 0.727(15) 1 d . U P A 1
P01A P 0.2469(13) 0.2123(14) 0.9086(9) 0.0309(8) Uani 0.273(15) 1 d . U P A 2
N01 N 0.3905(3) 0.3215(2) 0.81017(18) 0.0396(8) Uani 1 1 d . U . . .
N02 N 0.0887(7) 0.2935(8) 0.7611(5) 0.0319(18) Uani 0.727(15) 1 d . U P A 1
N02A N 0.1099(19) 0.309(2) 0.7761(13) 0.024(3) Uani 0.273(15) 1 d . U P A 2
C01 C 0.2336(3) 0.0748(3) 0.9528(2) 0.0353(9) Uani 1 1 d . U . . .
C02 C 0.3357(3) 0.0163(3) 0.9935(2) 0.0413(10) Uani 1 1 d . U . . .
H02 H 0.4019 0.0493 0.9979 0.050 Uiso 1 1 calc R . . . .
C03 C 0.3411(3) -0.0900(3) 1.0275(2) 0.0422(10) Uani 1 1 d . U . . .
H03 H 0.4108 -0.1293 1.0553 0.051 Uiso 1 1 calc R . . . .
C04 C 0.2453(3) -0.1386(3) 1.0211(2) 0.0397(9) Uani 1 1 d . U . . .
H04 H 0.2489 -0.2112 1.0446 0.048 Uiso 1 1 calc R . . . .
C05 C 0.1448(3) -0.0817(3) 0.9805(2) 0.0402(9) Uani 1 1 d . U . . .
H05 H 0.0791 -0.1153 0.9759 0.048 Uiso 1 1 calc R . . . .
C06 C 0.1387(3) 0.0247(3) 0.9461(2) 0.0388(9) Uani 1 1 d . U . . .
H06 H 0.0691 0.0631 0.9179 0.047 Uiso 1 1 calc R . . . .
C23 C 0.4618(3) 0.3900(3) 0.7683(2) 0.0388(10) Uani 1 1 d . U . . .
C24 C 0.4148(3) 0.5037(3) 0.7541(2) 0.0460(11) Uani 1 1 d . U . . .
C25 C 0.4846(3) 0.5692(3) 0.7152(2) 0.0464(11) Uani 1 1 d . U . . .
H25 H 0.4528 0.6460 0.7050 0.056 Uiso 1 1 calc R . . . .
C26 C 0.5989(3) 0.5261(3) 0.6910(2) 0.0425(10) Uani 1 1 d . U . . .
C27 C 0.6438(3) 0.4138(3) 0.7066(2) 0.0402(10) Uani 1 1 d . U . . .
H27 H 0.7218 0.3830 0.6900 0.048 Uiso 1 1 calc R . . . .
C28 C 0.5782(3) 0.3448(3) 0.7460(2) 0.0371(9) Uani 1 1 d . U . . .
C29 C 0.2922(4) 0.5539(3) 0.7815(3) 0.0700(17) Uani 1 1 d . U . . .
H29A H 0.2564 0.4959 0.8075 0.105 Uiso 1 1 calc R . . . .
H29B H 0.2996 0.6062 0.8159 0.105 Uiso 1 1 calc R . . . .
H29C H 0.2408 0.5922 0.7389 0.105 Uiso 1 1 calc R . . . .
C30 C 0.6725(4) 0.5992(4) 0.6485(3) 0.0548(12) Uani 1 1 d . U . . .
H30A H 0.7503 0.5546 0.6361 0.082 Uiso 1 1 calc R . . . .
H30B H 0.6296 0.6362 0.6024 0.082 Uiso 1 1 calc R . . . .
H30C H 0.6853 0.6542 0.6794 0.082 Uiso 1 1 calc R . . . .
C31 C 0.6341(3) 0.2245(3) 0.7658(3) 0.0500(12) Uani 1 1 d . U . . .
H31A H 0.5763 0.1881 0.7932 0.075 Uiso 1 1 calc R . . . .
H31B H 0.6565 0.1914 0.7200 0.075 Uiso 1 1 calc R . . . .
H31C H 0.7060 0.2158 0.7970 0.075 Uiso 1 1 calc R . . . .
C32 C 0.4064(3) 0.3208(3) 0.8882(2) 0.0380(9) Uani 1 1 d . U . . .
C33 C 0.4914(3) 0.3691(3) 0.9187(2) 0.0424(10) Uani 1 1 d . U . . .
H33 H 0.5394 0.4060 0.8859 0.051 Uiso 1 1 calc R . . . .
C34 C 0.5069(4) 0.3643(3) 0.9944(2) 0.0453(10) Uani 1 1 d . U . . .
H34 H 0.5667 0.3968 1.0122 0.054 Uiso 1 1 calc R . . . .
C35 C 0.4376(4) 0.3133(3) 1.0465(2) 0.0457(10) Uani 1 1 d . U . . .
C36 C 0.3518(3) 0.2676(3) 1.0171(2) 0.0423(9) Uani 1 1 d . U . . .
H36 H 0.3017 0.2339 1.0504 0.051 Uiso 1 1 calc R . . . .
C37 C 0.3360(3) 0.2692(3) 0.9407(2) 0.0380(9) Uani 1 1 d . U . . .
C38 C 0.4583(4) 0.3071(4) 1.1291(3) 0.0613(13) Uani 1 1 d . U . . .
H38A H 0.5226 0.3443 1.1379 0.092 Uiso 1 1 calc R . . . .
H38B H 0.3843 0.3429 1.1522 0.092 Uiso 1 1 calc R . . . .
H38C H 0.4815 0.2300 1.1511 0.092 Uiso 1 1 calc R . . . .
C39 C 0.2038(4) 0.2485(4) 0.5081(3) 0.0581(13) Uani 1 1 d . U . . .
H39A H 0.1813 0.2051 0.4716 0.087 Uiso 1 1 calc R . . . .
H39B H 0.1365 0.3101 0.5144 0.087 Uiso 1 1 calc R . . . .
H39C H 0.2738 0.2768 0.4902 0.087 Uiso 1 1 calc R . . . .
C40 C 0.2349(4) 0.1760(3) 0.5831(2) 0.0514(11) Uani 1 1 d . U . . .
H40A H 0.1643 0.1462 0.5995 0.062 Uiso 1 1 calc R . . . .
H40B H 0.3012 0.1130 0.5754 0.062 Uiso 1 1 calc R . . . .
C41 C 0.2711(3) 0.2317(3) 0.6443(2) 0.0458(10) Uani 1 1 d . U . . .
C42 C 0.3237(4) 0.3122(3) 0.6521(2) 0.0484(11) Uani 1 1 d . U . . .
C43 C 0.3760(4) 0.3882(4) 0.5958(3) 0.0621(13) Uani 1 1 d . U . . .
H43A H 0.3979 0.4462 0.6211 0.074 Uiso 1 1 calc R . . . .
H43B H 0.3145 0.4241 0.5570 0.074 Uiso 1 1 calc R . . . .
C44 C 0.4874(4) 0.3258(5) 0.5587(3) 0.0716(15) Uani 1 1 d . U . . .
H44A H 0.5190 0.3771 0.5227 0.107 Uiso 1 1 calc R . . . .
H44B H 0.5489 0.2912 0.5969 0.107 Uiso 1 1 calc R . . . .
H44C H 0.4656 0.2691 0.5328 0.107 Uiso 1 1 calc R . . . .
C45 C 0.3632(4) 0.0648(3) 0.7764(2) 0.0484(11) Uani 1 1 d . U . . .
H45A H 0.4263 0.0535 0.8154 0.058 Uiso 1 1 calc R . . B .
H45B H 0.3020 0.0246 0.7964 0.058 Uiso 1 1 calc R . . B .
C07 C 0.0782(8) 0.2878(9) 0.8966(5) 0.0275(19) Uani 0.727(15) 1 d . U P A 1
C08 C 0.0174(9) 0.3205(11) 0.9609(6) 0.030(2) Uani 0.727(15) 1 d . U P A 1
H08 H 0.0560 0.2964 1.0083 0.036 Uiso 0.727(15) 1 calc R . P A 1
C09 C -0.0978(9) 0.3873(11) 0.9573(7) 0.030(2) Uani 0.727(15) 1 d . U P A 1
C10 C -0.1507(8) 0.4201(9) 0.8866(5) 0.031(2) Uani 0.727(15) 1 d . U P A 1
H10 H -0.2294 0.4655 0.8823 0.038 Uiso 0.727(15) 1 calc R . P A 1
C11 C -0.0926(10) 0.3890(11) 0.8223(6) 0.033(2) Uani 0.727(15) 1 d . U P A 1
H11 H -0.1330 0.4115 0.7754 0.039 Uiso 0.727(15) 1 calc R . P A 1
C12 C 0.0234(8) 0.3256(9) 0.8256(5) 0.030(2) Uani 0.727(15) 1 d . U P A 1
C13 C -0.1616(11) 0.4214(11) 1.0268(6) 0.037(2) Uani 0.727(15) 1 d . U P A 1
H13A H -0.1994 0.3629 1.0498 0.055 Uiso 0.727(15) 1 calc GR . P A 1
H13B H -0.2234 0.4888 1.0137 0.055 Uiso 0.727(15) 1 calc GR . P A 1
H13C H -0.1037 0.4347 1.0620 0.055 Uiso 0.727(15) 1 calc GR . P A 1
C14 C 0.0130(6) 0.3041(9) 0.6949(4) 0.0297(18) Uani 0.727(15) 1 d . U P A 1
C15 C -0.0352(7) 0.2145(8) 0.6830(5) 0.034(2) Uani 0.727(15) 1 d D U P A 1
C16 C -0.1029(7) 0.2196(8) 0.6192(5) 0.0416(19) Uani 0.727(15) 1 d . U P A 1
H16 H -0.1358 0.1588 0.6118 0.050 Uiso 0.727(15) 1 calc R . P A 1
C17 C -0.1238(6) 0.3120(9) 0.5656(4) 0.0443(19) Uani 0.727(15) 1 d . U P A 1
C18 C -0.0778(7) 0.4008(9) 0.5796(4) 0.038(2) Uani 0.727(15) 1 d . U P A 1
H18 H -0.0932 0.4651 0.5442 0.046 Uiso 0.727(15) 1 calc R . P A 1
C19 C -0.0105(7) 0.3996(7) 0.6427(5) 0.0376(18) Uani 0.727(15) 1 d . U P A 1
C20 C -0.0106(18) 0.1117(11) 0.7396(9) 0.050(4) Uani 0.727(15) 1 d D U P A 1
H20A H 0.0757 0.0788 0.7418 0.075 Uiso 0.727(15) 1 calc GR . P A 1
H20B H -0.0543 0.0590 0.7246 0.075 Uiso 0.727(15) 1 calc GR . P A 1
H20C H -0.0375 0.1309 0.7889 0.075 Uiso 0.727(15) 1 calc GR . P A 1
C21 C -0.1943(6) 0.3134(9) 0.4950(4) 0.059(2) Uani 0.727(15) 1 d . U P A 1
H21A H -0.1397 0.3080 0.4526 0.088 Uiso 0.727(15) 1 calc GR . P A 1
H21B H -0.2555 0.3821 0.4862 0.088 Uiso 0.727(15) 1 calc GR . P A 1
H21C H -0.2334 0.2511 0.5005 0.088 Uiso 0.727(15) 1 calc GR . P A 1
C22 C 0.0376(6) 0.4978(7) 0.6550(5) 0.043(2) Uani 0.727(15) 1 d . U P A 1
H22A H 0.0204 0.5147 0.7060 0.064 Uiso 0.727(15) 1 calc GR . P A 1
H22B H -0.0008 0.5610 0.6194 0.064 Uiso 0.727(15) 1 calc GR . P A 1
H22C H 0.1247 0.4817 0.6476 0.064 Uiso 0.727(15) 1 calc GR . P A 1
C46 C 0.4235(7) 0.0103(6) 0.7040(3) 0.038(2) Uani 0.427(8) 1 d . U P C 1
C47 C 0.5121(6) 0.0493(5) 0.6627(4) 0.045(3) Uani 0.427(8) 1 d G U P C 1
H47 H 0.5402 0.1095 0.6766 0.054 Uiso 0.427(8) 1 calc R . P C 1
C48 C 0.5596(6) 0.0004(6) 0.6009(4) 0.056(3) Uani 0.427(8) 1 d G U P C 1
H48 H 0.6202 0.0271 0.5726 0.067 Uiso 0.427(8) 1 calc R . P C 1
C49 C 0.5185(8) -0.0876(6) 0.5804(4) 0.062(3) Uani 0.427(8) 1 d G U P C 1
H49 H 0.5510 -0.1211 0.5382 0.075 Uiso 0.427(8) 1 calc R . P C 1
C50 C 0.4298(8) -0.1267(6) 0.6218(5) 0.066(4) Uani 0.427(8) 1 d G U P C 1
H50 H 0.4017 -0.1868 0.6078 0.079 Uiso 0.427(8) 1 calc R . P C 1
C51 C 0.3823(7) -0.0778(5) 0.6835(4) 0.048(3) Uani 0.427(8) 1 d G U P C 1
H51 H 0.3217 -0.1045 0.7118 0.057 Uiso 0.427(8) 1 calc R . P C 1
C07A C 0.095(2) 0.301(2) 0.9143(14) 0.023(4) Uani 0.273(15) 1 d . U P A 2
C08A C 0.039(2) 0.329(3) 0.9785(15) 0.019(4) Uani 0.273(15) 1 d . U P A 2
H08A H 0.0798 0.3039 1.0251 0.022 Uiso 0.273(15) 1 calc R . P A 2
C09A C -0.076(2) 0.394(3) 0.9765(15) 0.019(5) Uani 0.273(15) 1 d . U P A 2
C10A C -0.129(2) 0.426(3) 0.9086(15) 0.025(5) Uani 0.273(15) 1 d . U P A 2
H10A H -0.2094 0.4687 0.9067 0.030 Uiso 0.273(15) 1 calc R . P A 2
C11A C -0.076(3) 0.403(3) 0.8412(16) 0.025(5) Uani 0.273(15) 1 d . U P A 2
H11A H -0.1163 0.4307 0.7949 0.030 Uiso 0.273(15) 1 calc R . P A 2
C12A C 0.045(2) 0.332(3) 0.8447(16) 0.025(4) Uani 0.273(15) 1 d . U P A 2
C13A C -0.138(3) 0.427(3) 1.0478(15) 0.028(6) Uani 0.273(15) 1 d . U P A 2
H13D H -0.2057 0.4895 1.0355 0.042 Uiso 0.273(15) 1 calc GR . P A 2
H13E H -0.0808 0.4467 1.0803 0.042 Uiso 0.273(15) 1 calc GR . P A 2
H13F H -0.1676 0.3647 1.0735 0.042 Uiso 0.273(15) 1 calc GR . P A 2
C14A C 0.038(2) 0.3256(18) 0.7113(15) 0.027(4) Uani 0.273(15) 1 d . U P A 2
C15A C -0.016(2) 0.245(2) 0.6925(13) 0.027(4) Uani 0.273(15) 1 d D U P A 2
C16A C -0.0852(18) 0.2600(16) 0.6246(11) 0.027(4) Uani 0.273(15) 1 d . U P A 2
H16A H -0.1196 0.2024 0.6122 0.032 Uiso 0.273(15) 1 calc R . P A 2
C17A C -0.1027(18) 0.360(2) 0.5762(11) 0.026(4) Uani 0.273(15) 1 d . U P A 2
C18A C -0.0473(16) 0.4408(16) 0.5997(12) 0.026(4) Uani 0.273(15) 1 d . U P A 2
H18A H -0.0578 0.5091 0.5685 0.031 Uiso 0.273(15) 1 calc R . P A 2
C19A C 0.0198(16) 0.4277(17) 0.6638(11) 0.023(4) Uani 0.273(15) 1 d . U P A 2
C20A C -0.008(4) 0.135(3) 0.740(2) 0.034(6) Uani 0.273(15) 1 d D U P A 2
H20D H 0.0763 0.0953 0.7457 0.051 Uiso 0.273(15) 1 calc GR . P A 2
H20E H -0.0536 0.0914 0.7157 0.051 Uiso 0.273(15) 1 calc GR . P A 2
H20F H -0.0414 0.1468 0.7893 0.051 Uiso 0.273(15) 1 calc GR . P A 2
C21A C -0.1751(13) 0.3793(18) 0.5068(9) 0.038(5) Uani 0.273(15) 1 d . U P A 2
H21D H -0.2603 0.4027 0.5183 0.058 Uiso 0.273(15) 1 calc GR . P A 2
H21E H -0.1622 0.3115 0.4837 0.058 Uiso 0.273(15) 1 calc GR . P A 2
H21F H -0.1509 0.4368 0.4722 0.058 Uiso 0.273(15) 1 calc GR . P A 2
C22A C 0.0760(18) 0.5175(13) 0.6851(12) 0.033(4) Uani 0.273(15) 1 d . U P A 2
H22D H 0.0587 0.5271 0.7374 0.050 Uiso 0.273(15) 1 calc GR . P A 2
H22E H 0.0426 0.5863 0.6531 0.050 Uiso 0.273(15) 1 calc GR . P A 2
H22F H 0.1631 0.4972 0.6785 0.050 Uiso 0.273(15) 1 calc GR . P A 2
C46B C 0.3877(5) -0.0098(4) 0.7210(3) 0.044(2) Uani 0.573(8) 1 d . U P C 2
C47B C 0.4856(5) -0.0070(5) 0.6748(3) 0.052(2) Uani 0.573(8) 1 d G U P C 2
H47B H 0.5393 0.0380 0.6833 0.062 Uiso 0.573(8) 1 calc R . P C 2
C48B C 0.5050(5) -0.0700(5) 0.6162(3) 0.069(3) Uani 0.573(8) 1 d G U P C 2
H48B H 0.5719 -0.0680 0.5847 0.082 Uiso 0.573(8) 1 calc R . P C 2
C49B C 0.4264(6) -0.1358(5) 0.6038(3) 0.066(3) Uani 0.573(8) 1 d G U P C 2
H49B H 0.4396 -0.1788 0.5637 0.080 Uiso 0.573(8) 1 calc R . P C 2
C50B C 0.3284(5) -0.1386(4) 0.6499(3) 0.067(3) Uani 0.573(8) 1 d G U P C 2
H50B H 0.2747 -0.1836 0.6414 0.080 Uiso 0.573(8) 1 calc R . P C 2
C51B C 0.3091(5) -0.0757(4) 0.7085(3) 0.055(2) Uani 0.573(8) 1 d G U P C 2
H51B H 0.2421 -0.0776 0.7401 0.067 Uiso 0.573(8) 1 calc R . P C 2
C0AA C -0.1246(5) -0.0989(4) 0.8451(3) 0.0590(12) Uani 1 1 d . U . . .
H0AA H -0.1231 -0.0538 0.8832 0.071 Uiso 1 1 calc R . . . .
C1AA C -0.0201(5) -0.1663(4) 0.8256(3) 0.0660(13) Uani 1 1 d . U . . .
H1AA H 0.0534 -0.1687 0.8504 0.079 Uiso 1 1 calc R . . . .
C2 C -0.2304(4) -0.0960(4) 0.8103(3) 0.0587(12) Uani 1 1 d . U . . .
H2 H -0.3019 -0.0480 0.8237 0.070 Uiso 1 1 calc R . . . .
C2AA C -0.2343(5) -0.1612(5) 0.7568(3) 0.0792(16) Uani 1 1 d . U . . .
H2AA H -0.3087 -0.1608 0.7338 0.095 Uiso 1 1 calc R . . . .
C5 C -0.0229(5) -0.2297(5) 0.7702(4) 0.0908(19) Uani 1 1 d . U . . .
H5 H 0.0493 -0.2752 0.7553 0.109 Uiso 1 1 calc R . . . .
C6 C -0.1300(5) -0.2280(6) 0.7359(4) 0.110(3) Uani 1 1 d . U . . .
H6 H -0.1321 -0.2730 0.6978 0.131 Uiso 1 1 calc R . . . .

loop_
_atom_site_aniso_label
_atom_site_aniso_U_11
_atom_site_aniso_U_22
_atom_site_aniso_U_33
_atom_site_aniso_U_23
_atom_site_aniso_U_13
_atom_site_aniso_U_12
Ta1 0.02986(9) 0.02678(9) 0.05300(11) 0.00914(7) 0.02503(7) 0.00466(6)
P01 0.0184(17) 0.0242(9) 0.0427(19) 0.0095(11) 0.0122(12) 0.0024(10)
P01A 0.0184(17) 0.0242(9) 0.0427(19) 0.0095(11) 0.0122(12) 0.0024(10)
N01 0.0311(16) 0.0277(16) 0.0508(19) 0.0105(14) 0.0242(14) 0.0023(13)
N02 0.022(3) 0.032(4) 0.037(4) 0.009(3) 0.010(2) -0.002(2)
N02A 0.025(5) 0.010(6) 0.035(5) 0.001(4) 0.011(4) -0.002(4)
C01 0.0295(18) 0.0243(17) 0.045(2) 0.0073(15) 0.0168(16) 0.0016(14)
C02 0.0272(18) 0.0279(19) 0.063(3) 0.0074(17) 0.0130(17) -0.0031(15)
C03 0.0309(19) 0.0267(19) 0.060(3) 0.0093(18) 0.0103(18) 0.0030(15)
C04 0.038(2) 0.0254(19) 0.050(2) 0.0064(17) 0.0139(17) -0.0023(16)
C05 0.039(2) 0.032(2) 0.048(2) 0.0028(17) 0.0118(18) -0.0096(16)
C06 0.0335(19) 0.035(2) 0.041(2) 0.0086(16) 0.0124(16) -0.0004(16)
C23 0.0290(18) 0.0319(19) 0.047(2) 0.0126(16) 0.0172(16) -0.0008(15)
C24 0.0307(19) 0.033(2) 0.065(3) 0.0150(18) 0.0193(19) 0.0000(16)
C25 0.037(2) 0.032(2) 0.062(3) 0.0171(19) 0.0129(19) -0.0033(16)
C26 0.0312(19) 0.046(2) 0.044(2) 0.0147(18) 0.0122(17) -0.0067(16)
C27 0.0243(18) 0.048(2) 0.040(2) 0.0106(17) 0.0134(16) -0.0007(16)
C28 0.0251(17) 0.038(2) 0.040(2) 0.0096(16) 0.0121(16) 0.0018(15)
C29 0.042(2) 0.028(2) 0.126(5) 0.014(2) 0.040(3) 0.0054(19)
C30 0.043(2) 0.055(3) 0.062(3) 0.016(2) 0.017(2) -0.016(2)
C31 0.032(2) 0.040(2) 0.064(3) 0.010(2) 0.022(2) 0.0101(17)
C32 0.0308(18) 0.0193(18) 0.054(2) 0.0076(15) 0.0215(16) 0.0058(14)
C33 0.041(2) 0.0223(19) 0.057(2) 0.0073(17) 0.0247(18) -0.0006(16)
C34 0.048(2) 0.0216(19) 0.060(3) 0.0029(17) 0.0202(19) -0.0010(17)
C35 0.052(2) 0.0228(19) 0.054(2) 0.0046(17) 0.0228(19) 0.0024(17)
C36 0.038(2) 0.0247(19) 0.055(2) 0.0070(17) 0.0246(17) 0.0035(16)
C37 0.0285(18) 0.0235(18) 0.052(2) 0.0086(16) 0.0194(16) 0.0056(14)
C38 0.073(3) 0.050(3) 0.061(3) 0.001(2) 0.024(2) -0.018(2)
C39 0.047(3) 0.052(3) 0.063(3) 0.018(2) 0.014(2) 0.002(2)
C40 0.044(2) 0.042(2) 0.057(3) 0.0096(19) 0.020(2) 0.0046(19)
C41 0.033(2) 0.038(2) 0.055(2) 0.0100(18) 0.0192(18) 0.0061(17)
C42 0.040(2) 0.039(2) 0.057(3) 0.0066(18) 0.0305(19) 0.0011(17)
C43 0.073(3) 0.062(3) 0.054(3) 0.000(2) 0.036(2) -0.026(2)
C44 0.057(3) 0.109(4) 0.055(3) -0.010(3) 0.035(2) -0.033(3)
C45 0.041(2) 0.031(2) 0.063(3) 0.0037(18) 0.0153(19) 0.0074(17)
C07 0.021(3) 0.020(4) 0.037(4) 0.005(3) 0.009(3) 0.001(3)
C08 0.023(4) 0.026(4) 0.039(5) 0.002(4) 0.006(3) -0.007(3)
C09 0.020(4) 0.027(4) 0.041(6) 0.000(4) 0.008(3) -0.005(3)
C10 0.020(4) 0.029(3) 0.038(5) 0.004(3) 0.005(3) 0.003(3)
C11 0.024(3) 0.031(4) 0.037(5) 0.003(4) 0.008(3) 0.002(3)
C12 0.022(3) 0.027(3) 0.034(4) 0.010(3) 0.008(3) 0.000(3)
C13 0.024(5) 0.038(4) 0.044(6) -0.002(4) 0.006(4) -0.001(3)
C14 0.007(3) 0.038(4) 0.034(3) 0.009(3) 0.005(2) 0.007(2)
C15 0.021(3) 0.042(4) 0.034(3) 0.007(3) 0.007(2) -0.003(3)
C16 0.026(3) 0.051(5) 0.042(3) 0.008(3) 0.005(2) -0.005(3)
C17 0.029(3) 0.057(5) 0.039(3) 0.010(3) 0.009(2) -0.003(3)
C18 0.021(4) 0.045(5) 0.038(3) 0.016(3) 0.006(3) 0.003(3)
C19 0.021(3) 0.041(4) 0.041(4) 0.013(3) 0.008(3) 0.002(3)
C20 0.052(7) 0.047(6) 0.045(5) 0.017(5) -0.005(4) -0.009(5)
C21 0.046(4) 0.077(6) 0.046(4) 0.012(4) -0.001(3) -0.010(4)
C22 0.025(3) 0.038(4) 0.054(5) 0.015(3) 0.007(3) 0.004(3)
C46 0.031(5) 0.032(5) 0.042(5) 0.008(4) 0.005(4) 0.007(4)
C47 0.033(5) 0.044(6) 0.047(5) 0.003(4) 0.013(4) 0.007(4)
C48 0.044(5) 0.060(6) 0.047(5) 0.000(4) 0.009(4) 0.019(4)
C49 0.066(7) 0.051(6) 0.052(7) -0.002(5) -0.002(5) 0.022(5)
C50 0.081(9) 0.050(8) 0.055(6) -0.008(6) 0.000(6) 0.012(7)
C51 0.055(6) 0.032(5) 0.047(5) 0.004(4) -0.003(4) 0.004(4)
C07A 0.020(6) 0.015(8) 0.032(6) -0.001(5) 0.005(4) -0.001(5)
C08A 0.010(7) 0.018(8) 0.029(7) -0.003(6) 0.003(5) -0.006(6)
C09A 0.016(7) 0.019(8) 0.023(8) -0.004(6) 0.001(5) -0.003(6)
C10A 0.012(7) 0.035(9) 0.024(8) -0.008(6) 0.003(5) 0.003(6)
C11A 0.021(7) 0.026(10) 0.024(8) -0.004(6) 0.000(5) 0.001(6)
C12A 0.015(6) 0.024(9) 0.032(6) -0.002(5) 0.007(4) 0.000(5)
C13A 0.008(9) 0.049(11) 0.026(9) -0.013(7) 0.002(7) 0.002(8)
C14A 0.024(7) 0.021(6) 0.033(6) -0.001(4) 0.015(4) -0.003(5)
C15A 0.023(8) 0.022(7) 0.034(7) 0.001(5) 0.009(5) -0.003(5)
C16A 0.020(7) 0.025(7) 0.036(6) 0.003(5) 0.011(5) -0.009(5)
C17A 0.020(8) 0.025(8) 0.032(6) 0.004(5) 0.010(5) -0.008(6)
C18A 0.017(6) 0.026(7) 0.033(6) 0.006(5) 0.009(5) -0.005(5)
C19A 0.014(7) 0.020(6) 0.033(6) -0.001(5) 0.010(5) 0.000(5)
C20A 0.030(12) 0.025(8) 0.044(11) 0.002(6) 0.012(8) -0.002(7)
C21A 0.025(7) 0.048(11) 0.040(7) 0.008(6) 0.002(5) -0.012(7)
C22A 0.032(8) 0.020(6) 0.043(9) 0.006(6) -0.003(7) -0.004(6)
C46B 0.037(4) 0.028(4) 0.053(4) 0.009(3) 0.011(3) 0.014(3)
C47B 0.044(4) 0.041(5) 0.060(5) 0.001(4) 0.019(3) 0.010(3)
C48B 0.073(6) 0.051(5) 0.064(6) -0.009(4) 0.017(4) 0.023(4)
C49B 0.084(6) 0.041(6) 0.054(5) 0.004(4) -0.001(4) 0.020(5)
C50B 0.078(6) 0.039(4) 0.068(5) 0.005(3) -0.004(4) 0.012(4)
C51B 0.054(5) 0.036(4) 0.066(5) 0.007(3) 0.009(4) 0.004(3)
C0AA 0.072(3) 0.048(3) 0.054(3) 0.000(2) 0.015(2) -0.012(2)
C1AA 0.061(3) 0.059(3) 0.074(3) -0.004(2) -0.004(2) -0.007(2)
C2 0.061(3) 0.042(3) 0.062(3) 0.010(2) 0.022(2) 0.001(2)
C2AA 0.049(3) 0.090(4) 0.092(4) -0.018(3) -0.001(3) 0.002(3)
C5 0.053(3) 0.091(4) 0.122(5) -0.048(4) -0.007(3) 0.016(3)
C6 0.061(3) 0.132(6) 0.138(6) -0.078(5) -0.014(3) 0.010(3)

loop_
_atom_type_symbol
_atom_type_description
_atom_type_scat_dispersion_real
_atom_type_scat_dispersion_imag
_atom_type_scat_source
C C 0.0033 0.0016 'International Tables Vol C Tables 4.2.6.8 and 6.1.1.4'
H H 0.0000 0.0000 'International Tables Vol C Tables 4.2.6.8 and 6.1.1.4'
N N 0.0061 0.0033 'International Tables Vol C Tables 4.2.6.8 and 6.1.1.4'
P P 0.1023 0.0942 'International Tables Vol C Tables 4.2.6.8 and 6.1.1.4'
Ta Ta -0.7052 6.5227 'International Tables Vol C Tables 4.2.6.8 and 6.1.1.4'

loop_
_geom_angle_atom_site_label_1
_geom_angle_atom_site_label_2
_geom_angle_atom_site_label_3
_geom_angle
N01 Ta1 P01 76.54(15)
N01 Ta1 P01A 70.0(3)
N01 Ta1 C45 105.22(15)
N02 Ta1 P01 75.2(2)
N02 Ta1 N01 121.7(3)
N02 Ta1 C45 119.2(3)
N02A Ta1 P01A 72.7(7)
N02A Ta1 N01 109.7(6)
N02A Ta1 C41 101.9(7)
N02A Ta1 C42 109.4(7)
N02A Ta1 C45 125.8(7)
C41 Ta1 P01 156.97(18)
C41 Ta1 P01A 163.2(4)
C41 Ta1 N01 126.30(14)
C41 Ta1 N02 92.1(3)
C41 Ta1 C42 36.88(17)
C41 Ta1 C45 88.67(16)
C42 Ta1 P01 165.17(19)
C42 Ta1 P01A 159.9(4)
C42 Ta1 N01 90.96(16)
C42 Ta1 N02 105.6(3)
C42 Ta1 C45 110.11(15)
C45 Ta1 P01 81.28(17)
C45 Ta1 P01A 82.2(4)
C01 P01 Ta1 128.5(3)
C01 P01 C37 105.5(3)
C37 P01 Ta1 101.4(3)
C07 P01 Ta1 100.0(4)
C07 P01 C01 109.5(5)
C07 P01 C37 111.4(4)
C01 P01A Ta1 118.3(8)
C37 P01A Ta1 104.9(8)
C37 P01A C01 119.5(9)
C37 P01A C07A 107.3(12)
C07A P01A Ta1 99.3(10)
C07A P01A C01 105.2(13)
C23 N01 Ta1 121.8(3)
C32 N01 Ta1 127.7(2)
C32 N01 C23 110.5(3)
C12 N02 Ta1 124.8(5)
C12 N02 C14 113.7(6)
C14 N02 Ta1 121.4(5)
C12A N02A Ta1 132.6(16)
C14A N02A Ta1 111.6(14)
C14A N02A C12A 115.4(18)
C02 C01 P01 123.0(3)
C02 C01 P01A 113.6(5)
C06 C01 P01 117.3(3)
C06 C01 P01A 127.3(5)
C06 C01 C02 119.0(3)
C01 C02 H02 119.8
C03 C02 C01 120.3(4)
C03 C02 H02 119.8
C02 C03 H03 119.9
C04 C03 C02 120.1(4)
C04 C03 H03 119.9
C03 C04 H04 120.1
C05 C04 C03 119.8(3)
C05 C04 H04 120.1
C04 C05 H05 119.8
C04 C05 C06 120.4(4)
C06 C05 H05 119.8
C01 C06 C05 120.3(4)
C01 C06 H06 119.9
C05 C06 H06 119.9
C24 C23 N01 118.9(3)
C28 C23 N01 120.7(3)
C28 C23 C24 120.3(3)
C23 C24 C29 120.7(3)
C25 C24 C23 118.6(3)
C25 C24 C29 120.7(3)
C24 C25 H25 118.9
C26 C25 C24 122.2(4)
C26 C25 H25 118.9
C25 C26 C27 118.0(3)
C25 C26 C30 121.1(4)
C27 C26 C30 120.9(3)
C26 C27 H27 119.0
C26 C27 C28 122.0(3)
C28 C27 H27 119.0
C23 C28 C31 121.3(3)
C27 C28 C23 118.8(3)
C27 C28 C31 119.9(3)
C24 C29 H29A 109.5
C24 C29 H29B 109.5
C24 C29 H29C 109.5
H29A C29 H29B 109.5
H29A C29 H29C 109.5
H29B C29 H29C 109.5
C26 C30 H30A 109.5
C26 C30 H30B 109.5
C26 C30 H30C 109.5
H30A C30 H30B 109.5
H30A C30 H30C 109.5
H30B C30 H30C 109.5
C28 C31 H31A 109.5
C28 C31 H31B 109.5
C28 C31 H31C 109.5
H31A C31 H31B 109.5
H31A C31 H31C 109.5
H31B C31 H31C 109.5
C33 C32 N01 123.3(3)
C33 C32 C37 115.8(4)
C37 C32 N01 121.0(4)
C32 C33 H33 119.0
C34 C33 C32 122.0(4)
C34 C33 H33 119.0
C33 C34 H34 118.8
C33 C34 C35 122.4(4)
C35 C34 H34 118.8
C34 C35 C38 121.4(4)
C36 C35 C34 116.1(4)
C36 C35 C38 122.5(4)
C35 C36 H36 118.7
C35 C36 C37 122.6(3)
C37 C36 H36 118.7
C32 C37 P01 113.3(4)
C32 C37 P01A 116.3(7)
C36 C37 P01 125.6(3)
C36 C37 P01A 122.5(7)
C36 C37 C32 121.1(4)
C35 C38 H38A 109.5
C35 C38 H38B 109.5
C35 C38 H38C 109.5
H38A C38 H38B 109.5
H38A C38 H38C 109.5
H38B C38 H38C 109.5
H39A C39 H39B 109.5
H39A C39 H39C 109.5
H39B C39 H39C 109.5
C40 C39 H39A 109.5
C40 C39 H39B 109.5
C40 C39 H39C 109.5
C39 C40 H40A 108.4
C39 C40 H40B 108.4
H40A C40 H40B 107.5
C41 C40 C39 115.4(4)
C41 C40 H40A 108.4
C41 C40 H40B 108.4
C40 C41 Ta1 148.5(3)
C42 C41 Ta1 72.8(3)
C42 C41 C40 138.7(4)
C41 C42 Ta1 70.4(2)
C41 C42 C43 131.9(4)
C43 C42 Ta1 157.7(4)
C42 C43 H43A 109.3
C42 C43 H43B 109.3
C42 C43 C44 111.5(4)
H43A C43 H43B 108.0
C44 C43 H43A 109.3
C44 C43 H43B 109.3
C43 C44 H44A 109.5
C43 C44 H44B 109.5
C43 C44 H44C 109.5
H44A C44 H44B 109.5
H44A C44 H44C 109.5
H44B C44 H44C 109.5
Ta1 C45 H45A 108.3
Ta1 C45 H45B 108.3
H45A C45 H45B 107.4
C46 C45 Ta1 116.1(3)
C46 C45 H45A 108.3
C46 C45 H45B 108.3
C46B C45 Ta1 126.7(3)
C08 C07 P01 124.6(7)
C08 C07 C12 119.7(7)
C12 C07 P01 115.6(6)
C07 C08 H08 119.0
C09 C08 C07 122.0(8)
C09 C08 H08 119.0
C08 C09 C10 116.8(7)
C08 C09 C13 121.2(8)
C10 C09 C13 122.0(7)
C09 C10 H10 118.8
C11 C10 C09 122.4(7)
C11 C10 H10 118.8
C10 C11 H11 119.6
C12 C11 C10 120.9(7)
C12 C11 H11 119.6
C07 C12 N02 118.5(7)
C11 C12 N02 123.3(7)
C11 C12 C07 118.1(7)
C09 C13 H13A 109.5
C09 C13 H13B 109.5
C09 C13 H13C 109.5
H13A C13 H13B 109.5
H13A C13 H13C 109.5
H13B C13 H13C 109.5
C15 C14 N02 118.1(7)
C15 C14 C19 119.7(6)
C19 C14 N02 122.2(8)
C14 C15 C20 119.7(9)
C16 C15 C14 119.8(6)
C16 C15 C20 120.4(9)
C15 C16 H16 119.3
C15 C16 C17 121.4(7)
C17 C16 H16 119.3
C16 C17 C21 120.2(7)
C18 C17 C16 117.7(7)
C18 C17 C21 122.2(6)
C17 C18 H18 118.6
C19 C18 C17 122.8(7)
C19 C18 H18 118.6
C14 C19 C22 120.7(7)
C18 C19 C14 118.6(7)
C18 C19 C22 120.7(7)
C15 C20 H20A 109.5
C15 C20 H20B 109.5
C15 C20 H20C 109.5
H20A C20 H20B 109.5
H20A C20 H20C 109.5
H20B C20 H20C 109.5
C17 C21 H21A 109.5
C17 C21 H21B 109.5
C17 C21 H21C 109.5
H21A C21 H21B 109.5
H21A C21 H21C 109.5
H21B C21 H21C 109.5
C19 C22 H22A 109.5
C19 C22 H22B 109.5
C19 C22 H22C 109.5
H22A C22 H22B 109.5
H22A C22 H22C 109.5
H22B C22 H22C 109.5
C47 C46 C45 122.4(4)
C47 C46 C51 120.0
C51 C46 C45 117.6(4)
C46 C47 H47 120.0
C48 C47 C46 120.0
C48 C47 H47 120.0
C47 C48 H48 120.0
C47 C48 C49 120.0
C49 C48 H48 120.0
C48 C49 H49 120.0
C48 C49 C50 120.0
C50 C49 H49 120.0
C49 C50 H50 120.0
C51 C50 C49 120.0
C51 C50 H50 120.0
C46 C51 H51 120.0
C50 C51 C46 120.0
C50 C51 H51 120.0
C08A C07A P01A 125.6(19)
C12A C07A P01A 109.9(17)
C12A C07A C08A 124(2)
C07A C08A H08A 119.5
C07A C08A C09A 121(2)
C09A C08A H08A 119.5
C08A C09A C13A 121(2)
C10A C09A C08A 117(2)
C10A C09A C13A 123(2)
C09A C10A H10A 117.4
C09A C10A C11A 125(2)
C11A C10A H10A 117.4
C10A C11A H11A 121.4
C10A C11A C12A 117(2)
C12A C11A H11A 121.4
N02A C12A C11A 120(2)
C07A C12A N02A 124(2)
C07A C12A C11A 116(2)
C09A C13A H13D 109.5
C09A C13A H13E 109.5
C09A C13A H13F 109.5
H13D C13A H13E 109.5
H13D C13A H13F 109.5
H13E C13A H13F 109.5
N02A C14A C19A 119.5(17)
C15A C14A N02A 121.3(19)
C15A C14A C19A 119(2)
C14A C15A C16A 121(2)
C14A C15A C20A 124(3)
C16A C15A C20A 115(3)
C15A C16A H16A 119.7
C17A C16A C15A 120.6(17)
C17A C16A H16A 119.7
C16A C17A C18A 115.4(18)
C16A C17A C21A 122.4(19)
C18A C17A C21A 122.2(19)
C17A C18A H18A 117.6
C19A C18A C17A 124.9(19)
C19A C18A H18A 117.6
C14A C19A C22A 119.4(15)
C18A C19A C14A 118.6(18)
C18A C19A C22A 122.0(17)
C15A C20A H20D 109.5
C15A C20A H20E 109.5
C15A C20A H20F 109.5
H20D C20A H20E 109.5
H20D C20A H20F 109.5
H20E C20A H20F 109.5
C17A C21A H21D 109.5
C17A C21A H21E 109.5
C17A C21A H21F 109.5
H21D C21A H21E 109.5
H21D C21A H21F 109.5
H21E C21A H21F 109.5
C19A C22A H22D 109.5
C19A C22A H22E 109.5
C19A C22A H22F 109.5
H22D C22A H22E 109.5
H22D C22A H22F 109.5
H22E C22A H22F 109.5
C47B C46B C45 118.5(4)
C47B C46B C51B 120.0
C51B C46B C45 121.2(4)
C46B C47B H47B 120.0
C48B C47B C46B 120.0
C48B C47B H47B 120.0
C47B C48B H48B 120.0
C47B C48B C49B 120.0
C49B C48B H48B 120.0
C48B C49B H49B 120.0
C50B C49B C48B 120.0
C50B C49B H49B 120.0
C49B C50B H50B 120.0
C51B C50B C49B 120.0
C51B C50B H50B 120.0
C46B C51B H51B 120.0
C50B C51B C46B 120.0
C50B C51B H51B 120.0
C1AA C0AA H0AA 119.7
C2 C0AA H0AA 119.7
C2 C0AA C1AA 120.6(5)
C0AA C1AA H1AA 120.3
C5 C1AA C0AA 119.3(5)
C5 C1AA H1AA 120.3
C0AA C2 H2 119.8
C2AA C2 C0AA 120.4(5)
C2AA C2 H2 119.8
C2 C2AA H2AA 120.2
C2 C2AA C6 119.7(6)
C6 C2AA H2AA 120.2
C1AA C5 H5 120.0
C1AA C5 C6 120.1(5)
C6 C5 H5 120.0
C2AA C6 C5 120.0(6)
C2AA C6 H6 120.0
C5 C6 H6 120.0

loop_
_geom_bond_atom_site_label_1
_geom_bond_atom_site_label_2
_geom_bond_distance
Ta1 P01 2.587(6)
Ta1 P01A 2.749(16)
Ta1 N01 2.107(4)
Ta1 N02 2.102(8)
Ta1 N02A 1.95(2)
Ta1 C41 2.060(5)
Ta1 C42 2.089(4)
Ta1 C45 2.235(4)
P01 C01 1.812(7)
P01 C37 1.863(7)
P01 C07 1.782(10)
P01A C01 1.851(17)
P01A C37 1.530(15)
P01A C07A 1.85(3)
N01 C23 1.452(4)
N01 C32 1.424(5)
N02 C12 1.428(10)
N02 C14 1.461(9)
N02A C12A 1.46(3)
N02A C14A 1.41(3)
C01 C02 1.395(5)
C01 C06 1.386(5)
C02 H02 0.9500
C02 C03 1.388(5)
C03 H03 0.9500
C03 C04 1.382(5)
C04 H04 0.9500
C04 C05 1.376(5)
C05 H05 0.9500
C05 C06 1.391(5)
C06 H06 0.9500
C23 C24 1.404(5)
C23 C28 1.399(5)
C24 C25 1.393(5)
C24 C29 1.507(5)
C25 H25 0.9500
C25 C26 1.385(5)
C26 C27 1.387(5)
C26 C30 1.514(5)
C27 H27 0.9500
C27 C28 1.394(5)
C28 C31 1.507(5)
C29 H29A 0.9800
C29 H29B 0.9800
C29 H29C 0.9800
C30 H30A 0.9800
C30 H30B 0.9800
C30 H30C 0.9800
C31 H31A 0.9800
C31 H31B 0.9800
C31 H31C 0.9800
C32 C33 1.408(6)
C32 C37 1.422(5)
C33 H33 0.9500
C33 C34 1.374(6)
C34 H34 0.9500
C34 C35 1.406(5)
C35 C36 1.387(6)
C35 C38 1.505(6)
C36 H36 0.9500
C36 C37 1.390(6)
C38 H38A 0.9800
C38 H38B 0.9800
C38 H38C 0.9800
C39 H39A 0.9800
C39 H39B 0.9800
C39 H39C 0.9800
C39 C40 1.533(6)
C40 H40A 0.9900
C40 H40B 0.9900
C40 C41 1.493(6)
C41 C42 1.312(6)
C42 C43 1.516(5)
C43 H43A 0.9900
C43 H43B 0.9900
C43 C44 1.534(6)
C44 H44A 0.9800
C44 H44B 0.9800
C44 H44C 0.9800
C45 H45A 0.9900
C45 H45B 0.9900
C45 C46 1.629(6)
C45 C46B 1.444(6)
C07 C08 1.406(11)
C07 C12 1.415(10)
C08 H08 0.9500
C08 C09 1.391(11)
C09 C10 1.395(10)
C09 C13 1.504(11)
C10 H10 0.9500
C10 C11 1.387(11)
C11 H11 0.9500
C11 C12 1.383(11)
C13 H13A 0.9800
C13 H13B 0.9800
C13 H13C 0.9800
C14 C15 1.404(10)
C14 C19 1.407(11)
C15 C16 1.384(10)
C15 C20 1.519(9)
C16 H16 0.9500
C16 C17 1.394(9)
C17 C18 1.391(11)
C17 C21 1.515(10)
C18 H18 0.9500
C18 C19 1.382(11)
C19 C22 1.504(10)
C20 H20A 0.9800
C20 H20B 0.9800
C20 H20C 0.9800
C21 H21A 0.9800
C21 H21B 0.9800
C21 H21C 0.9800
C22 H22A 0.9800
C22 H22B 0.9800
C22 H22C 0.9800
C46 C47 1.3900
C46 C51 1.3900
C47 H47 0.9500
C47 C48 1.3900
C48 H48 0.9500
C48 C49 1.3900
C49 H49 0.9500
C49 C50 1.3900
C50 H50 0.9500
C50 C51 1.3900
C51 H51 0.9500
C07A C08A 1.37(3)
C07A C12A 1.36(3)
C08A H08A 0.9500
C08A C09A 1.39(3)
C09A C10A 1.35(3)
C09A C13A 1.52(3)
C10A H10A 0.9500
C10A C11A 1.39(3)
C11A H11A 0.9500
C11A C12A 1.47(3)
C13A H13D 0.9800
C13A H13E 0.9800
C13A H13F 0.9800
C14A C15A 1.38(3)
C14A C19A 1.43(3)
C15A C16A 1.44(3)
C15A C20A 1.519(16)
C16A H16A 0.9500
C16A C17A 1.41(3)
C17A C18A 1.43(3)
C17A C21A 1.48(3)
C18A H18A 0.9500
C18A C19A 1.37(3)
C19A C22A 1.51(2)
C20A H20D 0.9800
C20A H20E 0.9800
C20A H20F 0.9800
C21A H21D 0.9800
C21A H21E 0.9800
C21A H21F 0.9800
C22A H22D 0.9800
C22A H22E 0.9800
C22A H22F 0.9800
C46B C47B 1.3900
C46B C51B 1.3900
C47B H47B 0.9500
C47B C48B 1.3900
C48B H48B 0.9500
C48B C49B 1.3900
C49B H49B 0.9500
C49B C50B 1.3900
C50B H50B 0.9500
C50B C51B 1.3900
C51B H51B 0.9500
C0AA H0AA 0.9500
C0AA C1AA 1.372(7)
C0AA C2 1.362(7)
C1AA H1AA 0.9500
C1AA C5 1.364(7)
C2 H2 0.9500
C2 C2AA 1.355(7)
C2AA H2AA 0.9500
C2AA C6 1.375(7)
C5 H5 0.9500
C5 C6 1.375(8)
C6 H6 0.9500

loop_
_geom_torsion_atom_site_label_1
_geom_torsion_atom_site_label_2
_geom_torsion_atom_site_label_3
_geom_torsion_atom_site_label_4
_geom_torsion
Ta1 P01 C01 C02 91.1(5)
Ta1 P01 C01 C06 -79.5(4)
Ta1 P01 C37 C32 2.5(3)
Ta1 P01 C37 C36 -176.8(3)
Ta1 P01 C07 C08 -163.1(9)
Ta1 P01 C07 C12 13.5(8)
Ta1 P01A C01 C02 106.5(6)
Ta1 P01A C01 C06 -69.7(9)
Ta1 P01A C37 C32 0.4(8)
Ta1 P01A C37 C36 -177.3(3)
Ta1 P01A C07A C08A -171(3)
Ta1 P01A C07A C12A 11(2)
Ta1 N01 C23 C24 93.7(4)
Ta1 N01 C23 C28 -90.1(4)
Ta1 N01 C32 C33 175.3(2)
Ta1 N01 C32 C37 -4.2(4)
Ta1 N02 C12 C07 -22.9(13)
Ta1 N02 C12 C11 159.2(10)
Ta1 N02 C14 C15 94.4(8)
Ta1 N02 C14 C19 -84.3(8)
Ta1 N02A C12A C07A -5(4)
Ta1 N02A C12A C11A 168(2)
Ta1 N02A C14A C15A 88(2)
Ta1 N02A C14A C19A -91.2(19)
Ta1 C41 C42 C43 179.4(5)
Ta1 C42 C43 C44 111.4(8)
Ta1 C45 C46 C47 57.3(6)
Ta1 C45 C46 C51 -122.1(4)
Ta1 C45 C46B C47B 77.4(5)
Ta1 C45 C46B C51B -96.2(5)
P01 C01 C02 C03 -171.3(4)
P01 C01 C06 C05 172.0(4)
P01 C07 C08 C09 178.2(10)
P01 C07 C12 N02 1.5(13)
P01 C07 C12 C11 179.5(10)
P01A C01 C02 C03 -177.5(6)
P01A C01 C06 C05 177.1(7)
P01A C07A C08A C09A -178(3)
P01A C07A C12A N02A -7(3)
P01A C07A C12A C11A 179(2)
N01 C23 C24 C25 178.7(4)
N01 C23 C24 C29 -0.4(7)
N01 C23 C28 C27 -179.3(4)
N01 C23 C28 C31 -1.0(6)
N01 C32 C33 C34 -178.1(3)
N01 C32 C37 P01 0.2(4)
N01 C32 C37 P01A 1.9(8)
N01 C32 C37 C36 179.6(3)
N02 C14 C15 C16 -177.1(7)
N02 C14 C15 C20 1.7(12)
N02 C14 C19 C18 176.6(6)
N02 C14 C19 C22 -2.7(9)
N02A C14A C15A C16A -177.2(19)
N02A C14A C15A C20A 3(4)
N02A C14A C19A C18A 177.7(16)
N02A C14A C19A C22A -2(3)
C01 P01 C37 C32 138.1(3)
C01 P01 C37 C36 -41.2(5)
C01 P01 C07 C08 59.8(11)
C01 P01 C07 C12 -123.7(8)
C01 P01A C37 C32 136.0(8)
C01 P01A C37 C36 -41.6(13)
C01 P01A C07A C08A 66(3)
C01 P01A C07A C12A -112(2)
C01 C02 C03 C04 0.2(6)
C02 C01 C06 C05 1.0(6)
C02 C03 C04 C05 0.4(6)
C03 C04 C05 C06 -0.2(6)
C04 C05 C06 C01 -0.5(6)
C06 C01 C02 C03 -0.9(6)
C23 N01 C32 C33 -7.4(4)
C23 N01 C32 C37 173.1(3)
C23 C24 C25 C26 -0.8(7)
C24 C23 C28 C27 -3.1(7)
C24 C23 C28 C31 175.2(4)
C24 C25 C26 C27 -0.1(7)
C24 C25 C26 C30 179.6(4)
C25 C26 C27 C28 -0.6(7)
C26 C27 C28 C23 2.2(6)
C26 C27 C28 C31 -176.1(4)
C28 C23 C24 C25 2.4(7)
C28 C23 C24 C29 -176.7(5)
C29 C24 C25 C26 178.3(5)
C30 C26 C27 C28 179.7(4)
C32 N01 C23 C24 -83.9(4)
C32 N01 C23 C28 92.4(4)
C32 C33 C34 C35 -1.4(5)
C33 C32 C37 P01 -179.3(3)
C33 C32 C37 P01A -177.6(7)
C33 C32 C37 C36 0.0(5)
C33 C34 C35 C36 -0.1(5)
C33 C34 C35 C38 178.6(4)
C34 C35 C36 C37 1.5(5)
C35 C36 C37 P01 177.7(3)
C35 C36 C37 P01A 176.0(8)
C35 C36 C37 C32 -1.6(5)
C37 P01 C01 C02 -27.7(5)
C37 P01 C01 C06 161.7(3)
C37 P01 C07 C08 -56.6(11)
C37 P01 C07 C12 120.0(7)
C37 P01A C01 C02 -23.4(13)
C37 P01A C01 C06 160.4(7)
C37 P01A C07A C08A -62(3)
C37 P01A C07A C12A 120.0(19)
C37 C32 C33 C34 1.4(5)
C38 C35 C36 C37 -177.2(3)
C39 C40 C41 Ta1 149.4(4)
C39 C40 C41 C42 -29.8(7)
C40 C41 C42 Ta1 179.5(5)
C40 C41 C42 C43 -1.1(8)
C41 C42 C43 C44 -67.1(7)
C45 C46 C47 C48 -179.3(7)
C45 C46 C51 C50 179.4(6)
C45 C46B C47B C48B -173.7(5)
C45 C46B C51B C50B 173.6(5)
C07 P01 C01 C02 -147.8(4)
C07 P01 C01 C06 41.7(5)
C07 P01 C37 C32 -103.2(5)
C07 P01 C37 C36 77.5(6)
C07 C08 C09 C10 0.2(17)
C07 C08 C09 C13 179.9(11)
C08 C07 C12 N02 178.2(10)
C08 C07 C12 C11 -3.8(16)
C08 C09 C10 C11 -0.2(16)
C09 C10 C11 C12 -1.9(18)
C10 C11 C12 N02 -178.3(11)
C10 C11 C12 C07 3.8(17)
C12 N02 C14 C15 -88.8(9)
C12 N02 C14 C19 92.5(9)
C12 C07 C08 C09 1.8(17)
C13 C09 C10 C11 -179.9(11)
C14 N02 C12 C07 160.4(9)
C14 N02 C12 C11 -17.5(15)
C14 C15 C16 C17 0.6(11)
C15 C14 C19 C18 -2.1(9)
C15 C14 C19 C22 178.6(6)
C15 C16 C17 C18 -2.2(10)
C15 C16 C17 C21 177.7(7)
C16 C17 C18 C19 1.7(10)
C17 C18 C19 C14 0.5(10)
C17 C18 C19 C22 179.7(6)
C19 C14 C15 C16 1.6(10)
C19 C14 C15 C20 -179.5(10)
C20 C15 C16 C17 -178.3(10)
C21 C17 C18 C19 -178.2(6)
C46 C47 C48 C49 0.0
C47 C46 C51 C50 0.0
C47 C48 C49 C50 0.0
C48 C49 C50 C51 0.0
C49 C50 C51 C46 0.0
C51 C46 C47 C48 0.0
C07A P01A C01 C02 -143.9(8)
C07A P01A C01 C06 39.9(12)
C07A P01A C37 C32 -104.6(12)
C07A P01A C37 C36 77.8(13)
C07A C08A C09A C10A 1(4)
C07A C08A C09A C13A -179(3)
C08A C07A C12A N02A 175(3)
C08A C07A C12A C11A 2(4)
C08A C09A C10A C11A -2(4)
C09A C10A C11A C12A 3(5)
C10A C11A C12A N02A -176(3)
C10A C11A C12A C07A -3(4)
C12A N02A C14A C15A -85(3)
C12A N02A C14A C19A 95(3)
C12A C07A C08A C09A -1(5)
C13A C09A C10A C11A 178(3)
C14A N02A C12A C07A 167(2)
C14A N02A C12A C11A -20(4)
C14A C15A C16A C17A -1(3)
C15A C14A C19A C18A -2(3)
C15A C14A C19A C22A 178.7(17)
C15A C16A C17A C18A 0(3)
C15A C16A C17A C21A -178.8(17)
C16A C17A C18A C19A 0(3)
C17A C18A C19A C14A 0(2)
C17A C18A C19A C22A 179.9(16)
C19A C14A C15A C16A 2(3)
C19A C14A C15A C20A -177(2)
C20A C15A C16A C17A 178(2)
C21A C17A C18A C19A 179.3(14)
C46B C47B C48B C49B 0.0
C47B C46B C51B C50B 0.0
C47B C48B C49B C50B 0.0
C48B C49B C50B C51B 0.0
C49B C50B C51B C46B 0.0
C51B C46B C47B C48B 0.0
C0AA C1AA C5 C6 -1.7(10)
C0AA C2 C2AA C6 -2.1(9)
C1AA C0AA C2 C2AA 1.2(7)
C1AA C5 C6 C2AA 0.8(11)
C2 C0AA C1AA C5 0.8(8)
C2 C2AA C6 C5 1.1(11)

loop_
_platon_squeeze_void_nr
_platon_squeeze_void_average_x
_platon_squeeze_void_average_y
_platon_squeeze_void_average_z
_platon_squeeze_void_volume
_platon_squeeze_void_count_electrons
_platon_squeeze_void_content
1 0.000 0.000 0.500 129 35 ' '
2 0.283 0.792 0.865 9 0 ' '
3 0.717 0.208 0.135 9 0 ' '
